data_4517623
loop_
_publ_author_name
'Dubovoy, Viktor'
'Nawrocki, Shiri'
'Verma, Gaurav'
'Wojtas, Lukasz'
'Desai, Primit'
'Al-Tameemi, Hassan'
'Brinzari, Tatiana V.'
'Stranick, Michael'
'Chen, Dailin'
'Xu, Shaopeng'
'Ma, Shengqian'
'Boyd, Jeffrey M.'
'Asefa, Tewodros'
'Pan, Long'

_publ_section_title
;
 Synthesis, Characterization, and Investigation of the Antimicrobial
 Activity of Cetylpyridinium Tetrachlorozincate
;
_journal_name_full 'ACS Omega'
_journal_paper_doi 10.1021/acsomega.0c00131
_journal_year 2020
_chemical_formula_moiety 'Cl4 Zn, 2(C21 H38 N), 0.13(O)'
_chemical_formula_sum 'C42 H76 Cl4 N2 O0.13 Zn'
_chemical_formula_weight 818.34
_space_group_crystal_system orthorhombic
_space_group_IT_number 61
_space_group_name_Hall '-P 2ac 2ab'
_space_group_name_H-M_alt 'P b c a'
_atom_sites_solution_hydrogens geom
_audit_creation_date 2018-03-28
_audit_creation_method
;
Olex2 1.2
(compiled 2017.08.10 svn.r3458 for OlexSys, GUI svn.r5381)
;
_cell_angle_alpha 90
_cell_angle_beta 90
_cell_angle_gamma 90
_cell_formula_units_Z 16
_cell_length_a 14.0801(3)
_cell_length_b 20.5166(4)
_cell_length_c 62.5674(12)
_cell_measurement_reflns_used 9379
_cell_measurement_temperature 100(2)
_cell_measurement_theta_max 69.02
_cell_measurement_theta_min 2.83
_cell_volume 18074.2(6)
_computing_cell_refinement 'SAINT V8.38A (?, 2016)'
_computing_data_reduction 'SAINT V8.38A (?, 2016)'
_computing_molecular_graphics 'Olex2 (Dolomanov et al., 2009)'
_computing_publication_material 'Olex2 (Dolomanov et al., 2009)'
_computing_structure_refinement 'XL (Sheldrick, 2008)'
_diffrn_ambient_temperature 100(2)
_diffrn_measured_fraction_theta_full 0.994
_diffrn_measured_fraction_theta_max 0.984
_diffrn_measurement_device_type 'Bruker D8 Venture PHOTON 100 CMOS'
_diffrn_measurement_method 'omega scans'
_diffrn_radiation_monochromator mirrors
_diffrn_radiation_type CuK\a
_diffrn_radiation_wavelength 1.54178
_diffrn_reflns_av_R_equivalents 0.0803
_diffrn_reflns_av_unetI/netI 0.0515
_diffrn_reflns_Laue_measured_fraction_full 0.994
_diffrn_reflns_Laue_measured_fraction_max 0.984
_diffrn_reflns_limit_h_max 16
_diffrn_reflns_limit_h_min -16
_diffrn_reflns_limit_k_max 24
_diffrn_reflns_limit_k_min -23
_diffrn_reflns_limit_l_max 73
_diffrn_reflns_limit_l_min -74
_diffrn_reflns_number 89945
_diffrn_reflns_point_group_measured_fraction_full 0.994
_diffrn_reflns_point_group_measured_fraction_max 0.984
_diffrn_reflns_theta_full 67.679
_diffrn_reflns_theta_max 69.132
_diffrn_reflns_theta_min 2.825
_diffrn_source 'INCOATEC Imus micro-focus source'
_diffrn_standards_number 0
_exptl_absorpt_coefficient_mu 3.139
_exptl_absorpt_correction_T_max 1.0000
_exptl_absorpt_correction_T_min 0.8771
_exptl_absorpt_correction_type multi-scan
_exptl_absorpt_process_details
;
SADABS-2016/2 (Bruker,2016/2) was used for absorption correction.
wR2(int) was 0.1018 before and 0.0758 after correction.
The Ratio of minimum to maximum transmission is 0.8771.
The \l/2 correction factor is Not present.
;
_exptl_crystal_colour colorless
_exptl_crystal_density_diffrn 1.203
_exptl_crystal_description plate
_exptl_crystal_F_000 7057
_exptl_crystal_size_max 0.129
_exptl_crystal_size_mid 0.106
_exptl_crystal_size_min 0.042
_refine_diff_density_max 0.319
_refine_diff_density_min -0.422
_refine_diff_density_rms 0.064
_refine_ls_extinction_method none
_refine_ls_goodness_of_fit_ref 1.043
_refine_ls_hydrogen_treatment constr
_refine_ls_matrix_type full
_refine_ls_number_parameters 897
_refine_ls_number_reflns 16573
_refine_ls_number_restraints 0
_refine_ls_restrained_S_all 1.043
_refine_ls_R_factor_all 0.0772
_refine_ls_R_factor_gt 0.0481
_refine_ls_shift/su_max 0.003
_refine_ls_shift/su_mean 0.000
_refine_ls_structure_factor_coef Fsqd
_refine_ls_weighting_details 'w=1/[\s^2^(Fo^2^)+(0.0273P)^2^+19.0616P] where P=(Fo^2^+2Fc^2^)/3'
_refine_ls_weighting_scheme calc
_refine_ls_wR_factor_gt 0.0900
_refine_ls_wR_factor_ref 0.0997
_reflns_Friedel_coverage 0.000
_reflns_number_gt 12148
_reflns_number_total 16573
_reflns_threshold_expression 'I > 2\s(I)'
_cod_data_source_file ao0c00131_si_001.cif
_cod_data_source_block colgate_cetylpyzn_acetone_100K
_cod_database_code 4517623
_shelx_shelxl_version_number 2017/1
_shelx_space_group_comment
;
The symmetry employed for this shelxl refinement is uniquely defined
by the following loop, which should always be used as a source of
symmetry information in preference to the above space-group names.
They are only intended as comments.
;
_shelx_estimated_absorpt_t_max 0.879
_shelx_estimated_absorpt_t_min 0.688
_olex2_refinement_description
;
1. Fixed Uiso
 At 1.2 times of:
  All C(H) groups, All C(H,H) groups
 At 1.5 times of:
  All C(H,H,H) groups
2.a Secondary CH2 refined with riding coordinates:
 C00F(H00Q,H00R), C00G(H00A,H00B), C00J(H00C,H00D), C00L(H00E,H00F), C00Q(H00V,
 H00W), C00S(H00Y,H), C00T(H00G,H00H), C00U(H4AA,HA), C00V(H00I,H00J),
 C00W(H00K,H00L), C00X(H5AA,HB), C00Y(H6AA,HC), C00Z(H00M,H00N), C010(H7AA,HD),
 C011(H01A,H01B), C013(H01R,H01S), C014(H01C,H01D), C015(H8AA,HE), C016(H01T,
 H01U), C017(H01E,H01F), C018(H01W,H01X), C019(H01G,H01H), C01A(H9AA,HF),
 C01D(H0BA,HG), C01E(H1BA,HH), C01F(H01Z,HI), C01G(H01,HJ), C01I(H0AA,HK),
 C01J(H1AA,HL), C01L(H01J,H01K), C01M(H8BA,HM), C01N(H4BA,HN), C01O(H01L,H01M),
 C01Q(H2AA,HO), C01R(H9BA,HP), C01S(H6BA,HQ), C01T(H01N,H01O), C01U(H01P,H01Q),
 C01W(H3AA,HR), C01X(H7BA,HS), C01Y(H0CA,HT), C01Z(H1CA,HU), C020(H02D,H02E),
 C021(H02X,H02Y), C022(H02Z,HV), C023(H02F,H02G), C024(H02,HW), C025(H2CA,HX),
 C026(H3CA,HY), C027(H02M,H02N), C028(H02O,H02P), C029(H02Q,H02R), C02A(H4CA,
 HZ), C02C(H02H,H02I), C02E(H7CA,H6DA), C02G(H9CA,H7DA), C02H(H0DA,H8DA),
 C02I(H1DA,H9DA), C02J(H02S,H02T), C02M(H4DA,H0EA)
2.b Aromatic/amide H refined with riding coordinates:
 C00H(H00Z), C00I(H00S), C00K(H00T), C00M(H00), C00N(H00U), C00O(H00O),
 C00P(H00P), C00R(H00X), C012(H012), C01B(H01I), C01C(H01Y), C01H(H2BA),
 C01K(H3BA), C01P(H5BA), C01V(H01V), C02B(H5CA), C02D(H6CA), C02F(H8CA),
 C02K(H2DA), C02L(H3DA)
2.c Idealised Me refined as rotating group:
 C02N(H02J,H02K,H02L), C02O(H02A,H02B,H02C), C02P(H02U,H02V,H02W), C02Q(H5DA,
 H1EA,H2EA)
;
_olex2_submission_special_instructions 'No special instructions were received'

loop_
_space_group_symop_operation_xyz
'x, y, z'
'-x+1/2, -y, z+1/2'
'-x, y+1/2, -z+1/2'
'x+1/2, -y+1/2, -z'
'-x, -y, -z'
'x-1/2, y, -z-1/2'
'x, -y-1/2, z-1/2'
'-x-1/2, y-1/2, z'

loop_
_atom_site_label
_atom_site_type_symbol
_atom_site_fract_x
_atom_site_fract_y
_atom_site_fract_z
_atom_site_U_iso_or_equiv
_atom_site_adp_type
_atom_site_occupancy
_atom_site_site_symmetry_order
_atom_site_calc_flag
_atom_site_refinement_flags_posn
_atom_site_refinement_flags_adp
_atom_site_refinement_flags_occupancy
_atom_site_disorder_assembly
_atom_site_disorder_group
Zn01 Zn 0.28118(3) 0.30803(2) 0.52924(2) 0.02099(9) Uani 1 1 d . . . . .
Zn02 Zn 0.72150(3) 0.03290(2) 0.56805(2) 0.02420(10) Uani 1 1 d . . . . .
Cl03 Cl 0.15693(5) 0.33132(3) 0.50747(2) 0.02405(15) Uani 1 1 d . . . . .
Cl04 Cl 0.63356(5) 0.12545(3) 0.57152(2) 0.02767(16) Uani 1 1 d . . . . .
Cl05 Cl 0.77988(6) 0.03041(3) 0.53380(2) 0.02836(16) Uani 1 1 d . . . . .
Cl06 Cl 0.35467(6) 0.21479(3) 0.51897(2) 0.02779(16) Uani 1 1 d . . . . .
Cl07 Cl 0.85368(6) 0.03194(4) 0.58896(2) 0.02823(16) Uani 1 1 d . . . . .
Cl08 Cl 0.38146(6) 0.39440(3) 0.52747(2) 0.02996(17) Uani 1 1 d . . . . .
Cl09 Cl 0.23076(7) 0.29258(3) 0.56363(2) 0.03342(19) Uani 1 1 d . . . . .
Cl0A Cl 0.63313(6) -0.05775(4) 0.57395(2) 0.0398(2) Uani 1 1 d . . . . .
N00B N 0.84091(17) 0.24989(11) 0.55930(4) 0.0186(5) Uani 1 1 d . . . . .
N00C N 0.55088(18) 0.34647(11) 0.56040(4) 0.0208(5) Uani 1 1 d . . . . .
N00D N 0.42749(17) 0.61694(11) 0.55515(4) 0.0191(5) Uani 1 1 d . . . . .
N00E N 0.10653(18) 0.49601(12) 0.54456(4) 0.0257(6) Uani 1 1 d . . . . .
C00F C 0.4611(2) 0.35032(14) 0.78199(4) 0.0227(6) Uani 1 1 d . . . . .
H00Q H 0.391892 0.341667 0.782149 0.027 Uiso 1 1 calc R . . . .
H00R H 0.470038 0.398180 0.781837 0.027 Uiso 1 1 calc R . . . .
C00G C 0.7537(2) 0.23858(14) 0.61728(4) 0.0213(6) Uani 1 1 d . . . . .
H00A H 0.752144 0.286326 0.619549 0.026 Uiso 1 1 calc R . . . .
H00B H 0.687648 0.223685 0.614858 0.026 Uiso 1 1 calc R . . . .
C00H C 0.3495(2) 0.63596(14) 0.54426(5) 0.0232(6) Uani 1 1 d . . . . .
H00Z H 0.309071 0.668517 0.550068 0.028 Uiso 1 1 calc R . . . .
C00I C 0.5290(2) 0.28999(14) 0.55047(4) 0.0232(6) Uani 1 1 d . . . . .
H00S H 0.475593 0.265388 0.555066 0.028 Uiso 1 1 calc R . . . .
C00J C 0.7866(2) 0.19828(14) 0.67796(4) 0.0216(6) Uani 1 1 d . . . . .
H00C H 0.777849 0.150411 0.677717 0.026 Uiso 1 1 calc R . . . .
H00D H 0.855707 0.207147 0.678004 0.026 Uiso 1 1 calc R . . . .
C00K C 0.6607(2) 0.30442(14) 0.52694(5) 0.0249(7) Uani 1 1 d . . . . .
H00T H 0.698696 0.289807 0.515343 0.030 Uiso 1 1 calc R . . . .
C00L C 0.8132(2) 0.22348(13) 0.59749(4) 0.0202(6) Uani 1 1 d . . . . .
H00E H 0.880485 0.234424 0.600379 0.024 Uiso 1 1 calc R . . . .
H00F H 0.809523 0.176262 0.594335 0.024 Uiso 1 1 calc R . . . .
C00M C 0.3284(2) 0.60833(14) 0.52477(5) 0.0259(7) Uani 1 1 d . . . . .
H00 H 0.273404 0.621646 0.517116 0.031 Uiso 1 1 calc R . . . .
C00N C 0.6256(2) 0.38272(14) 0.55402(5) 0.0236(6) Uani 1 1 d . . . . .
H00U H 0.639692 0.422481 0.561124 0.028 Uiso 1 1 calc R . . . .
C00O C 0.8202(2) 0.20114(13) 0.54550(4) 0.0222(6) Uani 1 1 d . . . . .
H00O H 0.765631 0.174802 0.547814 0.027 Uiso 1 1 calc R . . . .
C00P C 0.8780(2) 0.18947(14) 0.52802(5) 0.0250(7) Uani 1 1 d . . . . .
H00P H 0.862983 0.155737 0.518182 0.030 Uiso 1 1 calc R . . . .
C00Q C 0.5049(2) 0.32285(14) 0.80245(4) 0.0224(6) Uani 1 1 d . . . . .
H00V H 0.495134 0.275063 0.802712 0.027 Uiso 1 1 calc R . . . .
H00W H 0.574154 0.331003 0.802223 0.027 Uiso 1 1 calc R . . . .
C00R C 0.5834(2) 0.26797(14) 0.53380(5) 0.0239(7) Uani 1 1 d . . . . .
H00X H 0.568298 0.227941 0.526966 0.029 Uiso 1 1 calc R . . . .
C00S C 0.5143(2) 0.33022(14) 0.63944(4) 0.0221(6) Uani 1 1 d . . . . .
H00Y H 0.583568 0.338161 0.640272 0.027 Uiso 1 1 calc R . . . .
H H 0.504415 0.282493 0.638768 0.027 Uiso 1 1 calc R . . . .
C00T C 0.7529(2) 0.23046(14) 0.82083(4) 0.0228(6) Uani 1 1 d . . . . .
H00G H 0.764216 0.278072 0.820372 0.027 Uiso 1 1 calc R . . . .
H00H H 0.683427 0.223391 0.821345 0.027 Uiso 1 1 calc R . . . .
C00U C 0.4545(2) 0.62739(14) 0.61596(4) 0.0225(6) Uani 1 1 d . . . . .
H4AA H 0.524726 0.627254 0.615435 0.027 Uiso 1 1 calc R . . . .
HA H 0.433492 0.673037 0.617963 0.027 Uiso 1 1 calc R . . . .
C00V C 0.7434(2) 0.22525(14) 0.69845(4) 0.0226(6) Uani 1 1 d . . . . .
H00I H 0.674415 0.215849 0.698467 0.027 Uiso 1 1 calc R . . . .
H00J H 0.751251 0.273197 0.698559 0.027 Uiso 1 1 calc R . . . .
C00W C 0.7455(2) 0.22576(14) 0.73929(4) 0.0219(6) Uani 1 1 d . . . . .
H00K H 0.754870 0.273582 0.739184 0.026 Uiso 1 1 calc R . . . .
H00L H 0.676289 0.217347 0.739490 0.026 Uiso 1 1 calc R . . . .
C00X C 0.4641(2) 0.61224(14) 0.65602(4) 0.0237(6) Uani 1 1 d . . . . .
H5AA H 0.533963 0.607268 0.655501 0.028 Uiso 1 1 calc R . . . .
HB H 0.449925 0.659342 0.657335 0.028 Uiso 1 1 calc R . . . .
C00Y C 0.4494(2) 0.64592(14) 0.57641(4) 0.0228(6) Uani 1 1 d . . . . .
H6AA H 0.418037 0.688946 0.577601 0.027 Uiso 1 1 calc R . . . .
HC H 0.518809 0.652762 0.577639 0.027 Uiso 1 1 calc R . . . .
C00Z C 0.7790(2) 0.26186(13) 0.57815(4) 0.0209(6) Uani 1 1 d . . . . .
H00M H 0.712986 0.248926 0.574689 0.025 Uiso 1 1 calc R . . . .
H00N H 0.778998 0.308965 0.581577 0.025 Uiso 1 1 calc R . . . .
C010 C 0.4719(2) 0.60165(14) 0.81859(4) 0.0233(6) Uani 1 1 d . . . . .
H7AA H 0.541664 0.595981 0.818122 0.028 Uiso 1 1 calc R . . . .
HD H 0.458461 0.649003 0.818966 0.028 Uiso 1 1 calc R . . . .
C011 C 0.7929(2) 0.20565(14) 0.63726(4) 0.0222(6) Uani 1 1 d . . . . .
H01A H 0.861494 0.215522 0.638452 0.027 Uiso 1 1 calc R . . . .
H01B H 0.786032 0.157850 0.635732 0.027 Uiso 1 1 calc R . . . .
C012 C 0.9191(2) 0.28712(14) 0.55665(5) 0.0248(7) Uani 1 1 d . . . . .
H012 H 0.932634 0.321033 0.566532 0.030 Uiso 1 1 calc R . . . .
C013 C 0.4678(2) 0.35630(14) 0.65969(4) 0.0222(6) Uani 1 1 d . . . . .
H01R H 0.398576 0.348054 0.658951 0.027 Uiso 1 1 calc R . . . .
H01S H 0.477340 0.404060 0.660362 0.027 Uiso 1 1 calc R . . . .
C014 C 0.7871(2) 0.19735(13) 0.71883(4) 0.0213(6) Uani 1 1 d . . . . .
H01C H 0.777674 0.149530 0.718932 0.026 Uiso 1 1 calc R . . . .
H01D H 0.856363 0.205691 0.718648 0.026 Uiso 1 1 calc R . . . .
C015 C 0.4160(2) 0.60222(14) 0.59463(4) 0.0223(6) Uani 1 1 d . . . . .
H8AA H 0.438484 0.557111 0.592197 0.027 Uiso 1 1 calc R . . . .
HE H 0.345686 0.601571 0.595036 0.027 Uiso 1 1 calc R . . . .
C016 C 0.4635(2) 0.35322(13) 0.70047(4) 0.0216(6) Uani 1 1 d . . . . .
H01T H 0.394062 0.345755 0.700178 0.026 Uiso 1 1 calc R . . . .
H01U H 0.474284 0.400891 0.700795 0.026 Uiso 1 1 calc R . . . .
C017 C 0.7893(2) 0.19800(13) 0.75958(4) 0.0205(6) Uani 1 1 d . . . . .
H01E H 0.858627 0.205837 0.759301 0.025 Uiso 1 1 calc R . . . .
H01F H 0.779045 0.150262 0.759814 0.025 Uiso 1 1 calc R . . . .
C018 C 0.4764(2) 0.36077(14) 0.61900(4) 0.0228(6) Uani 1 1 d . . . . .
H01W H 0.480679 0.408810 0.620116 0.027 Uiso 1 1 calc R . . . .
H01X H 0.408563 0.349092 0.617300 0.027 Uiso 1 1 calc R . . . .
C019 C 0.7482(2) 0.22743(14) 0.78007(4) 0.0212(6) Uani 1 1 d . . . . .
H01G H 0.758273 0.275182 0.779805 0.025 Uiso 1 1 calc R . . . .
H01H H 0.678883 0.219495 0.780355 0.025 Uiso 1 1 calc R . . . .
C01A C 0.4221(2) 0.58720(14) 0.63503(4) 0.0230(6) Uani 1 1 d . . . . .
H9AA H 0.441384 0.541253 0.632905 0.028 Uiso 1 1 calc R . . . .
HF H 0.351888 0.588492 0.635912 0.028 Uiso 1 1 calc R . . . .
C01B C 0.9791(2) 0.27621(15) 0.53976(5) 0.0286(7) Uani 1 1 d . . . . .
H01I H 1.034893 0.301771 0.538119 0.034 Uiso 1 1 calc R . . . .
C01C C 0.6815(2) 0.36236(15) 0.53725(5) 0.0255(7) Uani 1 1 d . . . . .
H01Y H 0.734152 0.387938 0.532781 0.031 Uiso 1 1 calc R . . . .
C01D C 0.4265(2) 0.57721(14) 0.67586(4) 0.0221(6) Uani 1 1 d . . . . .
H0BA H 0.356516 0.581447 0.676327 0.027 Uiso 1 1 calc R . . . .
HG H 0.441973 0.530251 0.674796 0.027 Uiso 1 1 calc R . . . .
C01E C 0.4690(2) 0.60216(13) 0.73712(4) 0.0214(6) Uani 1 1 d . . . . .
H1BA H 0.456875 0.649688 0.737204 0.026 Uiso 1 1 calc R . . . .
HH H 0.538713 0.595714 0.737049 0.026 Uiso 1 1 calc R . . . .
C01F C 0.5070(2) 0.32551(14) 0.68006(4) 0.0214(6) Uani 1 1 d . . . . .
H01Z H 0.576651 0.332234 0.680480 0.026 Uiso 1 1 calc R . . . .
HI H 0.495247 0.277963 0.679608 0.026 Uiso 1 1 calc R . . . .
C01G C 0.4615(2) 0.35101(13) 0.74132(4) 0.0206(6) Uani 1 1 d . . . . .
H01 H 0.471727 0.398744 0.741514 0.025 Uiso 1 1 calc R . . . .
HJ H 0.392106 0.343183 0.741212 0.025 Uiso 1 1 calc R . . . .
C01H C 0.3878(2) 0.56097(15) 0.51641(5) 0.0266(7) Uani 1 1 d . . . . .
H2BA H 0.373693 0.541176 0.503056 0.032 Uiso 1 1 calc R . . . .
C01I C 0.5313(2) 0.33811(15) 0.59938(4) 0.0245(6) Uani 1 1 d . . . . .
H0AA H 0.599015 0.350172 0.601027 0.029 Uiso 1 1 calc R . . . .
HK H 0.527560 0.290026 0.598358 0.029 Uiso 1 1 calc R . . . .
C01J C 0.4928(2) 0.36813(15) 0.57886(4) 0.0242(7) Uani 1 1 d . . . . .
H1AA H 0.425946 0.354642 0.576764 0.029 Uiso 1 1 calc R . . . .
HL H 0.494613 0.416259 0.579929 0.029 Uiso 1 1 calc R . . . .
C01K C 0.4679(2) 0.54281(14) 0.52767(5) 0.0236(6) Uani 1 1 d . . . . .
H3BA H 0.509852 0.510891 0.522027 0.028 Uiso 1 1 calc R . . . .
C01L C 0.7603(2) 0.23489(15) 0.86146(5) 0.0278(7) Uani 1 1 d . . . . .
H01J H 0.690491 0.229618 0.862076 0.033 Uiso 1 1 calc R . . . .
H01K H 0.774246 0.282155 0.860916 0.033 Uiso 1 1 calc R . . . .
C01M C 0.2226(2) 0.44699(14) 0.67548(5) 0.0255(7) Uani 1 1 d . . . . .
H8BA H 0.292444 0.452340 0.676051 0.031 Uiso 1 1 calc R . . . .
HM H 0.208911 0.399665 0.675207 0.031 Uiso 1 1 calc R . . . .
C01N C 0.4288(2) 0.57282(14) 0.79839(4) 0.0227(6) Uani 1 1 d . . . . .
H4BA H 0.359346 0.580233 0.798565 0.027 Uiso 1 1 calc R . . . .
HN H 0.439735 0.525156 0.798339 0.027 Uiso 1 1 calc R . . . .
C01O C 0.7972(2) 0.20302(14) 0.84114(4) 0.0232(6) Uani 1 1 d . . . . .
H01L H 0.784271 0.155632 0.841813 0.028 Uiso 1 1 calc R . . . .
H01M H 0.866931 0.208902 0.840429 0.028 Uiso 1 1 calc R . . . .
C01P C 0.4866(2) 0.57141(14) 0.54722(5) 0.0226(6) Uani 1 1 d . . . . .
H5BA H 0.541310 0.558889 0.555091 0.027 Uiso 1 1 calc R . . . .
C01Q C 0.5043(2) 0.32316(13) 0.72086(4) 0.0212(6) Uani 1 1 d . . . . .
H2AA H 0.493126 0.275530 0.720560 0.025 Uiso 1 1 calc R . . . .
HO H 0.573794 0.330347 0.721082 0.025 Uiso 1 1 calc R . . . .
C01R C 0.2171(2) 0.44542(14) 0.71619(5) 0.0271(7) Uani 1 1 d . . . . .
H9BA H 0.201596 0.398360 0.716081 0.032 Uiso 1 1 calc R . . . .
HP H 0.287163 0.449536 0.716385 0.032 Uiso 1 1 calc R . . . .
C01S C 0.4280(2) 0.57341(13) 0.71674(4) 0.0210(6) Uani 1 1 d . . . . .
H6BA H 0.358211 0.579260 0.716852 0.025 Uiso 1 1 calc R . . . .
HQ H 0.441147 0.526011 0.716474 0.025 Uiso 1 1 calc R . . . .
C01T C 0.7432(2) 0.22727(14) 0.65773(4) 0.0218(6) Uani 1 1 d . . . . .
H01N H 0.675502 0.214501 0.656949 0.026 Uiso 1 1 calc R . . . .
H01O H 0.745932 0.275400 0.658684 0.026 Uiso 1 1 calc R . . . .
C01U C 0.7919(2) 0.19994(13) 0.80039(4) 0.0225(6) Uani 1 1 d . . . . .
H01P H 0.861506 0.206828 0.799912 0.027 Uiso 1 1 calc R . . . .
H01Q H 0.780424 0.152357 0.800823 0.027 Uiso 1 1 calc R . . . .
C01V C 0.9579(2) 0.22764(15) 0.52510(5) 0.0279(7) Uani 1 1 d . . . . .
H01V H 0.998028 0.220639 0.513109 0.033 Uiso 1 1 calc R . . . .
C01W C 0.5032(2) 0.32181(13) 0.76155(4) 0.0205(6) Uani 1 1 d . . . . .
H3AA H 0.572722 0.329191 0.761589 0.025 Uiso 1 1 calc R . . . .
HR H 0.492328 0.274138 0.761447 0.025 Uiso 1 1 calc R . . . .
C01X C 0.4702(2) 0.60202(14) 0.77790(4) 0.0224(6) Uani 1 1 d . . . . .
H7BA H 0.458368 0.649591 0.777865 0.027 Uiso 1 1 calc R . . . .
HS H 0.539774 0.595242 0.777855 0.027 Uiso 1 1 calc R . . . .
C01Y C 0.2170(2) 0.44541(13) 0.75686(5) 0.0253(6) Uani 1 1 d . . . . .
H0CA H 0.287034 0.449612 0.756718 0.030 Uiso 1 1 calc R . . . .
HT H 0.201597 0.398329 0.756962 0.030 Uiso 1 1 calc R . . . .
C01Z C 0.2189(2) 0.44561(14) 0.79758(5) 0.0268(7) Uani 1 1 d . . . . .
H1CA H 0.289035 0.449266 0.797253 0.032 Uiso 1 1 calc R . . . .
HU H 0.202812 0.398646 0.797663 0.032 Uiso 1 1 calc R . . . .
C020 C 0.5097(2) 0.32776(14) 0.84327(5) 0.0245(7) Uani 1 1 d . . . . .
H02D H 0.578704 0.336869 0.842605 0.029 Uiso 1 1 calc R . . . .
H02E H 0.501506 0.279913 0.844174 0.029 Uiso 1 1 calc R . . . .
C021 C 0.1790(2) 0.47613(15) 0.77734(5) 0.0279(7) Uani 1 1 d . . . . .
H02X H 0.194470 0.523200 0.777281 0.034 Uiso 1 1 calc R . . . .
H02Y H 0.108956 0.471933 0.777515 0.034 Uiso 1 1 calc R . . . .
C022 C 0.2335(2) 0.45020(14) 0.63496(5) 0.0264(7) Uani 1 1 d . . . . .
H02Z H 0.222135 0.402609 0.634365 0.032 Uiso 1 1 calc R . . . .
HV H 0.302861 0.457126 0.636102 0.032 Uiso 1 1 calc R . . . .
C023 C 0.4634(2) 0.35208(14) 0.82283(4) 0.0247(7) Uani 1 1 d . . . . .
H02F H 0.470058 0.400074 0.822175 0.030 Uiso 1 1 calc R . . . .
H02G H 0.394715 0.341941 0.823381 0.030 Uiso 1 1 calc R . . . .
C024 C 0.1774(2) 0.47554(14) 0.73650(5) 0.0258(7) Uani 1 1 d . . . . .
H02 H 0.107502 0.470574 0.736486 0.031 Uiso 1 1 calc R . . . .
HW H 0.191803 0.522780 0.736500 0.031 Uiso 1 1 calc R . . . .
C025 C 0.1796(2) 0.47613(14) 0.69573(5) 0.0270(7) Uani 1 1 d . . . . .
H2CA H 0.193079 0.523470 0.696032 0.032 Uiso 1 1 calc R . . . .
HX H 0.109747 0.470578 0.695243 0.032 Uiso 1 1 calc R . . . .
C026 C 0.1860(2) 0.47739(14) 0.65487(5) 0.0273(7) Uani 1 1 d . . . . .
H3CA H 0.116702 0.469913 0.653857 0.033 Uiso 1 1 calc R . . . .
HY H 0.196681 0.525054 0.655411 0.033 Uiso 1 1 calc R . . . .
C027 C 0.4285(2) 0.57264(14) 0.75762(4) 0.0227(6) Uani 1 1 d . . . . .
H02M H 0.358772 0.579058 0.757735 0.027 Uiso 1 1 calc R . . . .
H02N H 0.440752 0.525127 0.757600 0.027 Uiso 1 1 calc R . . . .
C028 C 0.4338(2) 0.57051(15) 0.83892(5) 0.0264(7) Uani 1 1 d . . . . .
H02O H 0.445257 0.522941 0.838251 0.032 Uiso 1 1 calc R . . . .
H02P H 0.364270 0.577387 0.839540 0.032 Uiso 1 1 calc R . . . .
C029 C 0.4682(2) 0.60424(14) 0.69653(4) 0.0237(6) Uani 1 1 d . . . . .
H02Q H 0.537840 0.597554 0.696336 0.028 Uiso 1 1 calc R . . . .
H02R H 0.456430 0.651782 0.697027 0.028 Uiso 1 1 calc R . . . .
C02A C 0.2548(2) 0.45667(14) 0.59463(5) 0.0284(7) Uani 1 1 d . . . . .
H4CA H 0.323140 0.464589 0.597238 0.034 Uiso 1 1 calc R . . . .
HZ H 0.245659 0.408989 0.593299 0.034 Uiso 1 1 calc R . . . .
C02B C 0.0050(2) 0.57315(15) 0.52802(5) 0.0308(7) Uani 1 1 d . . . . .
H5CA H -0.047350 0.602220 0.528852 0.037 Uiso 1 1 calc R . . . .
C02C C 0.4692(2) 0.35879(15) 0.86342(5) 0.0290(7) Uani 1 1 d . . . . .
H02H H 0.401231 0.347003 0.864628 0.035 Uiso 1 1 calc R . . . .
H02I H 0.473185 0.406782 0.862057 0.035 Uiso 1 1 calc R . . . .
C02D C 0.0328(2) 0.53816(15) 0.54570(5) 0.0300(7) Uani 1 1 d . . . . .
H6CA H -0.000048 0.543643 0.558832 0.036 Uiso 1 1 calc R . . . .
C02E C 0.2270(2) 0.48887(15) 0.57336(5) 0.0296(7) Uani 1 1 d . . . . .
H7CA H 0.217897 0.536186 0.575672 0.036 Uiso 1 1 calc R . . . .
H6DA H 0.279508 0.483248 0.562988 0.036 Uiso 1 1 calc R . . . .
C02F C 0.0537(2) 0.56566(15) 0.50914(5) 0.0297(7) Uani 1 1 d . . . . .
H8CA H 0.035907 0.589946 0.496849 0.036 Uiso 1 1 calc R . . . .
C02G C 0.2237(3) 0.44557(15) 0.83818(5) 0.0330(7) Uani 1 1 d . . . . .
H9CA H 0.293756 0.449348 0.837680 0.040 Uiso 1 1 calc R . . . .
H7DA H 0.207713 0.398575 0.838240 0.040 Uiso 1 1 calc R . . . .
C02H C 0.1827(2) 0.47621(15) 0.81819(5) 0.0310(7) Uani 1 1 d . . . . .
H0DA H 0.198530 0.523226 0.818123 0.037 Uiso 1 1 calc R . . . .
H8DA H 0.112693 0.472239 0.818626 0.037 Uiso 1 1 calc R . . . .
C02I C 0.1983(2) 0.48090(14) 0.61409(5) 0.0278(7) Uani 1 1 d . . . . .
H1DA H 0.204082 0.528897 0.615083 0.033 Uiso 1 1 calc R . . . .
H9DA H 0.130299 0.470233 0.612098 0.033 Uiso 1 1 calc R . . . .
C02J C 0.4782(3) 0.59709(15) 0.85933(5) 0.0310(7) Uani 1 1 d . . . . .
H02S H 0.463173 0.644076 0.860598 0.037 Uiso 1 1 calc R . . . .
H02T H 0.548076 0.592604 0.858461 0.037 Uiso 1 1 calc R . . . .
C02K C 0.1543(2) 0.48817(15) 0.52618(6) 0.0331(8) Uani 1 1 d . . . . .
H2DA H 0.206097 0.458584 0.525606 0.040 Uiso 1 1 calc R . . . .
C02L C 0.1292(2) 0.52230(16) 0.50821(5) 0.0346(8) Uani 1 1 d . . . . .
H3DA H 0.163188 0.516314 0.495246 0.041 Uiso 1 1 calc R . . . .
C02M C 0.1364(2) 0.45999(15) 0.56401(6) 0.0336(8) Uani 1 1 d . . . . .
H4DA H 0.147198 0.413625 0.560366 0.040 Uiso 1 1 calc R . . . .
H0EA H 0.085081 0.461986 0.574820 0.040 Uiso 1 1 calc R . . . .
C02N C 0.5202(3) 0.33801(16) 0.88381(5) 0.0332(8) Uani 1 1 d . . . . .
H02J H 0.587232 0.350692 0.882947 0.050 Uiso 1 1 calc GR . . . .
H02K H 0.515603 0.290610 0.885443 0.050 Uiso 1 1 calc GR . . . .
H02L H 0.490677 0.359371 0.896137 0.050 Uiso 1 1 calc GR . . . .
C02O C 0.8039(3) 0.20632(16) 0.88182(5) 0.0361(8) Uani 1 1 d . . . . .
H02A H 0.873006 0.212167 0.881482 0.054 Uiso 1 1 calc GR . . . .
H02B H 0.789021 0.159738 0.882684 0.054 Uiso 1 1 calc GR . . . .
H02C H 0.777732 0.228760 0.894324 0.054 Uiso 1 1 calc GR . . . .
C02P C 0.4424(3) 0.56162(19) 0.87921(5) 0.0446(10) Uani 1 1 d . . . . .
H02U H 0.457978 0.515186 0.878130 0.067 Uiso 1 1 calc GR . . . .
H02V H 0.373394 0.566853 0.880333 0.067 Uiso 1 1 calc GR . . . .
H02W H 0.472851 0.580060 0.891931 0.067 Uiso 1 1 calc GR . . . .
C02Q C 0.1883(3) 0.47597(18) 0.85890(6) 0.0431(9) Uani 1 1 d . . . . .
H5DA H 0.204414 0.522425 0.859106 0.065 Uiso 1 1 calc GR . . . .
H1EA H 0.218399 0.454173 0.871081 0.065 Uiso 1 1 calc GR . . . .
H2EA H 0.119196 0.470863 0.859861 0.065 Uiso 1 1 calc GR . . . .
O1 O 0.3786(12) 0.1531(7) 0.5696(2) 0.089(6) Uani 0.266(9) 1 d . . . . .

loop_
_atom_site_aniso_label
_atom_site_aniso_U_11
_atom_site_aniso_U_22
_atom_site_aniso_U_33
_atom_site_aniso_U_23
_atom_site_aniso_U_13
_atom_site_aniso_U_12
Zn01 0.0243(2) 0.01700(18) 0.02162(19) -0.00017(14) -0.00392(17) -0.00056(16)
Zn02 0.0250(2) 0.02027(19) 0.0273(2) -0.00057(15) -0.00116(18) -0.00430(18)
Cl03 0.0228(4) 0.0269(3) 0.0225(3) 0.0001(3) -0.0042(3) -0.0020(3)
Cl04 0.0289(4) 0.0217(3) 0.0324(4) -0.0018(3) 0.0024(3) -0.0043(3)
Cl05 0.0378(4) 0.0263(3) 0.0210(3) -0.0029(3) -0.0049(3) -0.0018(3)
Cl06 0.0274(4) 0.0186(3) 0.0373(4) -0.0022(3) 0.0027(3) 0.0009(3)
Cl07 0.0297(4) 0.0345(4) 0.0204(3) 0.0013(3) -0.0017(3) -0.0052(3)
Cl08 0.0277(4) 0.0198(3) 0.0424(4) 0.0046(3) -0.0124(4) -0.0040(3)
Cl09 0.0576(6) 0.0239(4) 0.0188(3) -0.0014(3) -0.0016(4) -0.0017(4)
Cl0A 0.0319(4) 0.0206(4) 0.0671(6) 0.0014(3) 0.0059(4) -0.0062(3)
N00B 0.0198(13) 0.0171(11) 0.0190(12) 0.0020(9) -0.0007(10) 0.0017(10)
N00C 0.0230(13) 0.0234(12) 0.0160(12) 0.0000(9) -0.0019(10) 0.0042(11)
N00D 0.0226(13) 0.0190(12) 0.0156(12) -0.0008(9) 0.0010(10) -0.0029(10)
N00E 0.0183(13) 0.0191(12) 0.0398(16) -0.0014(11) -0.0028(12) -0.0012(10)
C00F 0.0245(16) 0.0217(15) 0.0219(15) -0.0027(11) 0.0005(13) 0.0011(13)
C00G 0.0213(15) 0.0251(15) 0.0175(14) -0.0010(11) -0.0014(12) 0.0021(13)
C00H 0.0233(16) 0.0187(14) 0.0276(16) 0.0019(11) 0.0015(13) 0.0024(13)
C00I 0.0259(17) 0.0259(16) 0.0177(14) -0.0003(11) -0.0016(13) 0.0008(13)
C00J 0.0244(16) 0.0211(14) 0.0191(14) 0.0003(11) -0.0020(13) 0.0029(13)
C00K 0.0308(17) 0.0263(15) 0.0177(14) 0.0026(11) -0.0012(13) 0.0063(14)
C00L 0.0197(15) 0.0206(14) 0.0204(15) 0.0005(11) -0.0022(12) 0.0006(12)
C00M 0.0251(17) 0.0262(15) 0.0265(16) 0.0020(12) -0.0053(14) 0.0006(13)
C00N 0.0296(17) 0.0185(14) 0.0227(15) -0.0009(11) 0.0007(13) 0.0006(13)
C00O 0.0277(16) 0.0175(14) 0.0214(15) 0.0029(11) -0.0022(13) 0.0010(12)
C00P 0.0337(18) 0.0248(15) 0.0166(14) 0.0022(11) -0.0005(13) 0.0038(14)
C00Q 0.0256(16) 0.0213(15) 0.0204(15) -0.0011(11) 0.0011(13) -0.0009(13)
C00R 0.0285(17) 0.0226(15) 0.0206(15) 0.0000(11) -0.0027(13) 0.0019(13)
C00S 0.0213(15) 0.0240(15) 0.0211(15) -0.0002(11) 0.0006(13) 0.0025(13)
C00T 0.0265(16) 0.0224(15) 0.0196(15) 0.0011(11) 0.0031(13) 0.0019(13)
C00U 0.0215(16) 0.0244(15) 0.0216(15) -0.0050(11) 0.0050(13) -0.0068(13)
C00V 0.0248(16) 0.0220(14) 0.0210(15) -0.0008(11) -0.0029(13) 0.0007(12)
C00W 0.0235(15) 0.0225(14) 0.0198(14) 0.0005(11) -0.0002(12) 0.0021(12)
C00X 0.0241(16) 0.0266(15) 0.0203(15) -0.0013(12) 0.0001(13) -0.0035(13)
C00Y 0.0282(17) 0.0189(14) 0.0214(15) -0.0028(11) 0.0007(13) -0.0047(13)
C00Z 0.0227(15) 0.0221(14) 0.0179(14) 0.0007(11) 0.0040(13) 0.0014(13)
C010 0.0272(17) 0.0204(14) 0.0224(15) 0.0001(11) -0.0020(13) -0.0009(13)
C011 0.0245(16) 0.0229(15) 0.0193(14) -0.0010(11) -0.0018(13) 0.0035(13)
C012 0.0240(16) 0.0213(15) 0.0290(16) 0.0028(12) -0.0003(14) -0.0024(13)
C013 0.0239(16) 0.0238(15) 0.0189(15) 0.0012(11) -0.0017(13) 0.0037(13)
C014 0.0231(15) 0.0189(13) 0.0217(14) 0.0000(11) -0.0010(13) 0.0002(13)
C015 0.0225(16) 0.0239(15) 0.0205(15) -0.0028(11) 0.0039(13) -0.0055(13)
C016 0.0232(16) 0.0211(14) 0.0206(15) -0.0024(11) -0.0016(13) 0.0019(12)
C017 0.0215(15) 0.0199(14) 0.0200(14) -0.0009(11) -0.0007(12) 0.0002(12)
C018 0.0239(16) 0.0249(15) 0.0195(15) -0.0003(11) -0.0002(13) 0.0055(13)
C019 0.0241(16) 0.0221(14) 0.0175(14) 0.0019(11) 0.0006(12) 0.0045(12)
C01A 0.0251(16) 0.0216(14) 0.0225(15) -0.0031(11) 0.0025(13) -0.0020(13)
C01B 0.0252(17) 0.0295(17) 0.0311(17) 0.0068(13) 0.0035(14) -0.0020(14)
C01C 0.0287(17) 0.0264(16) 0.0216(15) 0.0037(12) 0.0019(13) -0.0002(14)
C01D 0.0218(16) 0.0213(14) 0.0233(15) -0.0013(11) 0.0011(13) -0.0019(13)
C01E 0.0222(15) 0.0199(14) 0.0222(15) -0.0005(11) -0.0003(13) -0.0011(12)
C01F 0.0236(16) 0.0237(15) 0.0169(14) -0.0005(11) 0.0004(12) 0.0038(13)
C01G 0.0219(15) 0.0210(14) 0.0190(14) -0.0002(11) -0.0010(12) -0.0009(12)
C01H 0.0323(18) 0.0274(16) 0.0202(15) -0.0015(12) -0.0024(14) -0.0008(14)
C01I 0.0258(16) 0.0275(16) 0.0202(15) -0.0010(12) -0.0006(13) 0.0051(13)
C01J 0.0244(16) 0.0295(16) 0.0186(15) -0.0025(12) 0.0016(13) 0.0066(13)
C01K 0.0272(16) 0.0194(14) 0.0241(15) -0.0022(11) 0.0023(13) 0.0046(13)
C01L 0.0332(18) 0.0282(16) 0.0219(15) -0.0011(12) 0.0038(14) -0.0034(14)
C01M 0.0198(15) 0.0196(14) 0.0371(17) 0.0022(12) -0.0009(14) -0.0008(13)
C01N 0.0222(16) 0.0245(15) 0.0215(15) 0.0023(11) -0.0007(13) -0.0016(13)
C01O 0.0261(17) 0.0237(15) 0.0199(15) -0.0016(11) 0.0016(13) -0.0022(13)
C01P 0.0237(16) 0.0206(15) 0.0234(15) 0.0026(11) -0.0013(13) 0.0006(13)
C01Q 0.0212(15) 0.0213(15) 0.0211(15) 0.0015(11) -0.0004(13) -0.0007(12)
C01R 0.0242(16) 0.0197(14) 0.0373(18) 0.0002(12) -0.0017(15) 0.0000(13)
C01S 0.0193(15) 0.0205(14) 0.0232(15) -0.0006(11) -0.0005(12) 0.0018(12)
C01T 0.0240(16) 0.0228(15) 0.0186(14) 0.0012(11) 0.0009(12) 0.0042(12)
C01U 0.0272(17) 0.0212(14) 0.0192(14) -0.0004(11) -0.0001(13) -0.0011(13)
C01V 0.0305(17) 0.0305(16) 0.0226(15) 0.0061(12) 0.0056(14) 0.0091(14)
C01W 0.0223(15) 0.0193(14) 0.0198(14) -0.0011(11) -0.0022(13) 0.0000(12)
C01X 0.0239(16) 0.0212(14) 0.0222(15) 0.0010(11) -0.0012(13) -0.0019(13)
C01Y 0.0236(15) 0.0174(14) 0.0349(17) 0.0008(12) 0.0008(14) -0.0004(13)
C01Z 0.0241(16) 0.0195(14) 0.0367(17) -0.0021(12) 0.0010(15) 0.0015(13)
C020 0.0294(17) 0.0213(15) 0.0228(15) -0.0016(11) 0.0014(13) -0.0011(13)
C021 0.0233(16) 0.0235(16) 0.0370(18) -0.0023(13) 0.0045(14) 0.0008(13)
C022 0.0240(17) 0.0180(14) 0.0371(17) 0.0044(12) 0.0018(14) 0.0011(13)
C023 0.0285(17) 0.0248(15) 0.0208(15) -0.0019(11) 0.0039(13) 0.0012(13)
C024 0.0220(15) 0.0208(15) 0.0347(17) 0.0033(12) 0.0017(14) -0.0004(13)
C025 0.0226(16) 0.0216(15) 0.0369(18) 0.0013(12) 0.0040(14) -0.0006(13)
C026 0.0226(16) 0.0225(15) 0.0369(18) 0.0012(13) 0.0009(14) 0.0008(13)
C027 0.0227(15) 0.0218(15) 0.0237(16) 0.0017(11) 0.0006(13) -0.0025(13)
C028 0.0283(17) 0.0272(16) 0.0238(16) 0.0010(12) 0.0008(14) -0.0006(14)
C029 0.0262(16) 0.0216(15) 0.0232(15) -0.0022(11) 0.0037(13) -0.0019(13)
C02A 0.0254(17) 0.0224(15) 0.0373(18) -0.0007(13) -0.0006(14) -0.0005(13)
C02B 0.0306(18) 0.0227(16) 0.0390(19) 0.0017(13) -0.0017(16) 0.0050(14)
C02C 0.0387(19) 0.0263(16) 0.0218(16) -0.0025(12) 0.0028(14) -0.0019(15)
C02D 0.0240(17) 0.0268(16) 0.0394(18) 0.0009(14) 0.0031(15) 0.0066(14)
C02E 0.0247(17) 0.0273(16) 0.0368(18) 0.0005(13) -0.0010(15) -0.0034(14)
C02F 0.0321(18) 0.0268(16) 0.0304(17) -0.0047(13) -0.0048(15) -0.0126(14)
C02G 0.0357(19) 0.0296(17) 0.0336(18) -0.0058(13) 0.0032(16) -0.0032(15)
C02H 0.0274(17) 0.0228(16) 0.043(2) -0.0069(13) 0.0034(15) -0.0009(14)
C02I 0.0278(18) 0.0184(15) 0.0372(18) 0.0020(12) -0.0001(15) 0.0014(13)
C02J 0.038(2) 0.0282(17) 0.0265(17) -0.0041(13) -0.0001(15) 0.0052(15)
C02K 0.0217(16) 0.0265(16) 0.051(2) -0.0174(14) -0.0047(16) 0.0003(14)
C02L 0.0297(19) 0.0404(19) 0.0336(18) -0.0172(15) 0.0040(15) -0.0117(16)
C02M 0.0283(18) 0.0251(16) 0.047(2) 0.0076(14) -0.0104(16) -0.0004(14)
C02N 0.042(2) 0.0342(18) 0.0239(17) -0.0023(13) 0.0048(15) -0.0079(16)
C02O 0.049(2) 0.0404(19) 0.0194(16) -0.0022(13) 0.0047(15) -0.0054(17)
C02P 0.052(3) 0.059(2) 0.0231(18) -0.0020(16) 0.0035(17) 0.008(2)
C02Q 0.047(2) 0.042(2) 0.040(2) -0.0135(16) 0.0051(18) -0.0051(18)
O1 0.120(14) 0.075(10) 0.073(10) 0.000(7) 0.026(9) -0.004(9)

loop_
_atom_type_symbol
_atom_type_description
_atom_type_scat_dispersion_real
_atom_type_scat_dispersion_imag
_atom_type_scat_source
C C 0.0181 0.0091 'International Tables Vol C Tables 4.2.6.8 and 6.1.1.4'
H H 0.0000 0.0000 'International Tables Vol C Tables 4.2.6.8 and 6.1.1.4'
Cl Cl 0.3639 0.7018 'International Tables Vol C Tables 4.2.6.8 and 6.1.1.4'
N N 0.0311 0.0180 'International Tables Vol C Tables 4.2.6.8 and 6.1.1.4'
O O 0.0492 0.0322 'International Tables Vol C Tables 4.2.6.8 and 6.1.1.4'
Zn Zn -1.5491 0.6778 'International Tables Vol C Tables 4.2.6.8 and 6.1.1.4'

loop_
_geom_angle_atom_site_label_1
_geom_angle_atom_site_label_2
_geom_angle_atom_site_label_3
_geom_angle
_geom_angle_site_symmetry_1
_geom_angle_site_symmetry_3
_geom_angle_publ_flag
Cl03 Zn01 Cl08 106.63(3) . . ?
Cl03 Zn01 Cl09 110.77(3) . . ?
Cl06 Zn01 Cl03 111.06(3) . . ?
Cl06 Zn01 Cl08 111.16(3) . . ?
Cl06 Zn01 Cl09 106.94(3) . . ?
Cl08 Zn01 Cl09 110.33(3) . . ?
Cl04 Zn02 Cl05 107.59(3) . . ?
Cl07 Zn02 Cl04 113.40(3) . . ?
Cl07 Zn02 Cl05 104.11(3) . . ?
Cl0A Zn02 Cl04 111.71(3) . . ?
Cl0A Zn02 Cl05 109.28(3) . . ?
Cl0A Zn02 Cl07 110.37(3) . . ?
C00O N00B C00Z 120.1(2) . . ?
C012 N00B C00O 121.0(3) . . ?
C012 N00B C00Z 118.8(2) . . ?
C00I N00C C01J 119.3(3) . . ?
C00N N00C C00I 121.0(3) . . ?
C00N N00C C01J 119.7(2) . . ?
C00H N00D C00Y 120.3(2) . . ?
C01P N00D C00H 121.2(3) . . ?
C01P N00D C00Y 118.6(2) . . ?
C02D N00E C02M 119.5(3) . . ?
C02K N00E C02D 120.4(3) . . ?
C02K N00E C02M 120.1(3) . . ?
H00Q C00F H00R 107.7 . . ?
C00Q C00F H00Q 108.8 . . ?
C00Q C00F H00R 108.8 . . ?
C01W C00F H00Q 108.8 . . ?
C01W C00F H00R 108.8 . . ?
C01W C00F C00Q 113.8(2) . . ?
H00A C00G H00B 107.9 . . ?
C00L C00G H00A 109.2 . . ?
C00L C00G H00B 109.2 . . ?
C011 C00G H00A 109.2 . . ?
C011 C00G H00B 109.2 . . ?
C011 C00G C00L 112.1(2) . . ?
N00D C00H H00Z 119.9 . . ?
N00D C00H C00M 120.2(3) . . ?
C00M C00H H00Z 119.9 . . ?
N00C C00I H00S 119.8 . . ?
N00C C00I C00R 120.3(3) . . ?
C00R C00I H00S 119.8 . . ?
H00C C00J H00D 107.7 . . ?
C00V C00J H00C 108.9 . . ?
C00V C00J H00D 108.9 . . ?
C00V C00J C01T 113.4(2) . . ?
C01T C00J H00C 108.9 . . ?
C01T C00J H00D 108.9 . . ?
C00R C00K H00T 120.5 . . ?
C01C C00K H00T 120.5 . . ?
C01C C00K C00R 119.0(3) . . ?
C00G C00L H00E 109.3 . . ?
C00G C00L H00F 109.3 . . ?
H00E C00L H00F 108.0 . . ?
C00Z C00L C00G 111.4(2) . . ?
C00Z C00L H00E 109.3 . . ?
C00Z C00L H00F 109.3 . . ?
C00H C00M H00 120.3 . . ?
C00H C00M C01H 119.5(3) . . ?
C01H C00M H00 120.3 . . ?
N00C C00N H00U 119.9 . . ?
N00C C00N C01C 120.3(3) . . ?
C01C C00N H00U 119.9 . . ?
N00B C00O H00O 119.8 . . ?
N00B C00O C00P 120.3(3) . . ?
C00P C00O H00O 119.8 . . ?
C00O C00P H00P 120.5 . . ?
C01V C00P C00O 119.0(3) . . ?
C01V C00P H00P 120.5 . . ?
C00F C00Q H00V 108.8 . . ?
C00F C00Q H00W 108.8 . . ?
H00V C00Q H00W 107.7 . . ?
C023 C00Q C00F 113.6(2) . . ?
C023 C00Q H00V 108.8 . . ?
C023 C00Q H00W 108.8 . . ?
C00I C00R C00K 119.7(3) . . ?
C00I C00R H00X 120.1 . . ?
C00K C00R H00X 120.1 . . ?
H00Y C00S H 107.7 . . ?
C013 C00S H00Y 108.8 . . ?
C013 C00S H 108.8 . . ?
C018 C00S H00Y 108.8 . . ?
C018 C00S H 108.8 . . ?
C018 C00S C013 113.8(2) . . ?
H00G C00T H00H 107.7 . . ?
C01O C00T H00G 108.8 . . ?
C01O C00T H00H 108.8 . . ?
C01O C00T C01U 113.6(2) . . ?
C01U C00T H00G 108.8 . . ?
C01U C00T H00H 108.8 . . ?
H4AA C00U HA 107.7 . . ?
C015 C00U H4AA 108.9 . . ?
C015 C00U HA 108.9 . . ?
C01A C00U H4AA 108.9 . . ?
C01A C00U HA 108.9 . . ?
C01A C00U C015 113.3(2) . . ?
C00J C00V H00I 108.8 . . ?
C00J C00V H00J 108.8 . . ?
C00J C00V C014 113.9(2) . . ?
H00I C00V H00J 107.7 . . ?
C014 C00V H00I 108.8 . . ?
C014 C00V H00J 108.8 . . ?
H00K C00W H00L 107.7 . . ?
C014 C00W H00K 108.8 . . ?
C014 C00W H00L 108.8 . . ?
C017 C00W H00K 108.8 . . ?
C017 C00W H00L 108.8 . . ?
C017 C00W C014 113.7(2) . . ?
H5AA C00X HB 107.7 . . ?
C01A C00X H5AA 108.8 . . ?
C01A C00X HB 108.8 . . ?
C01D C00X H5AA 108.8 . . ?
C01D C00X HB 108.8 . . ?
C01D C00X C01A 113.9(2) . . ?
N00D C00Y H6AA 109.3 . . ?
N00D C00Y HC 109.3 . . ?
N00D C00Y C015 111.6(2) . . ?
H6AA C00Y HC 108.0 . . ?
C015 C00Y H6AA 109.3 . . ?
C015 C00Y HC 109.3 . . ?
N00B C00Z C00L 111.0(2) . . ?
N00B C00Z H00M 109.4 . . ?
N00B C00Z H00N 109.4 . . ?
C00L C00Z H00M 109.4 . . ?
C00L C00Z H00N 109.4 . . ?
H00M C00Z H00N 108.0 . . ?
H7AA C010 HD 107.8 . . ?
C01N C010 H7AA 109.0 . . ?
C01N C010 HD 109.0 . . ?
C028 C010 H7AA 109.0 . . ?
C028 C010 HD 109.0 . . ?
C028 C010 C01N 113.0(2) . . ?
C00G C011 H01A 108.9 . . ?
C00G C011 H01B 108.9 . . ?
C00G C011 C01T 113.2(2) . . ?
H01A C011 H01B 107.8 . . ?
C01T C011 H01A 108.9 . . ?
C01T C011 H01B 108.9 . . ?
N00B C012 H012 119.8 . . ?
N00B C012 C01B 120.3(3) . . ?
C01B C012 H012 119.8 . . ?
C00S C013 H01R 108.9 . . ?
C00S C013 H01S 108.9 . . ?
C00S C013 C01F 113.2(2) . . ?
H01R C013 H01S 107.8 . . ?
C01F C013 H01R 108.9 . . ?
C01F C013 H01S 108.9 . . ?
C00V C014 H01C 108.8 . . ?
C00V C014 H01D 108.8 . . ?
C00W C014 C00V 113.8(2) . . ?
C00W C014 H01C 108.8 . . ?
C00W C014 H01D 108.8 . . ?
H01C C014 H01D 107.7 . . ?
C00U C015 H8AA 109.6 . . ?
C00U C015 HE 109.6 . . ?
C00Y C015 C00U 110.1(2) . . ?
C00Y C015 H8AA 109.6 . . ?
C00Y C015 HE 109.6 . . ?
H8AA C015 HE 108.1 . . ?
H01T C016 H01U 107.7 . . ?
C01F C016 H01T 108.9 . . ?
C01F C016 H01U 108.9 . . ?
C01F C016 C01Q 113.4(2) . . ?
C01Q C016 H01T 108.9 . . ?
C01Q C016 H01U 108.9 . . ?
C00W C017 H01E 108.9 . . ?
C00W C017 H01F 108.9 . . ?
C00W C017 C019 113.5(2) . . ?
H01E C017 H01F 107.7 . . ?
C019 C017 H01E 108.9 . . ?
C019 C017 H01F 108.9 . . ?
C00S C018 H01W 109.2 . . ?
C00S C018 H01X 109.2 . . ?
C00S C018 C01I 111.9(2) . . ?
H01W C018 H01X 107.9 . . ?
C01I C018 H01W 109.2 . . ?
C01I C018 H01X 109.2 . . ?
C017 C019 H01G 108.8 . . ?
C017 C019 H01H 108.8 . . ?
H01G C019 H01H 107.7 . . ?
C01U C019 C017 113.6(2) . . ?
C01U C019 H01G 108.8 . . ?
C01U C019 H01H 108.8 . . ?
C00U C01A C00X 112.1(2) . . ?
C00U C01A H9AA 109.2 . . ?
C00U C01A HF 109.2 . . ?
C00X C01A H9AA 109.2 . . ?
C00X C01A HF 109.2 . . ?
H9AA C01A HF 107.9 . . ?
C012 C01B H01I 120.2 . . ?
C012 C01B C01V 119.6(3) . . ?
C01V C01B H01I 120.2 . . ?
C00K C01C H01Y 120.2 . . ?
C00N C01C C00K 119.6(3) . . ?
C00N C01C H01Y 120.2 . . ?
C00X C01D H0BA 109.1 . . ?
C00X C01D HG 109.1 . . ?
H0BA C01D HG 107.8 . . ?
C029 C01D C00X 112.6(2) . . ?
C029 C01D H0BA 109.1 . . ?
C029 C01D HG 109.1 . . ?
H1BA C01E HH 107.6 . . ?
C01S C01E H1BA 108.7 . . ?
C01S C01E HH 108.7 . . ?
C01S C01E C027 114.1(2) . . ?
C027 C01E H1BA 108.7 . . ?
C027 C01E HH 108.7 . . ?
C013 C01F C016 113.5(2) . . ?
C013 C01F H01Z 108.9 . . ?
C013 C01F HI 108.9 . . ?
C016 C01F H01Z 108.9 . . ?
C016 C01F HI 108.9 . . ?
H01Z C01F HI 107.7 . . ?
H01 C01G HJ 107.7 . . ?
C01Q C01G H01 108.9 . . ?
C01Q C01G HJ 108.9 . . ?
C01W C01G H01 108.9 . . ?
C01W C01G HJ 108.9 . . ?
C01W C01G C01Q 113.5(2) . . ?
C00M C01H H2BA 120.3 . . ?
C01K C01H C00M 119.3(3) . . ?
C01K C01H H2BA 120.3 . . ?
C018 C01I H0AA 109.2 . . ?
C018 C01I HK 109.2 . . ?
H0AA C01I HK 107.9 . . ?
C01J C01I C018 112.0(2) . . ?
C01J C01I H0AA 109.2 . . ?
C01J C01I HK 109.2 . . ?
N00C C01J C01I 109.8(2) . . ?
N00C C01J H1AA 109.7 . . ?
N00C C01J HL 109.7 . . ?
C01I C01J H1AA 109.7 . . ?
C01I C01J HL 109.7 . . ?
H1AA C01J HL 108.2 . . ?
C01H C01K H3BA 120.2 . . ?
C01H C01K C01P 119.5(3) . . ?
C01P C01K H3BA 120.2 . . ?
H01J C01L H01K 107.7 . . ?
C01O C01L H01J 108.9 . . ?
C01O C01L H01K 108.9 . . ?
C01O C01L C02O 113.2(3) . . ?
C02O C01L H01J 108.9 . . ?
C02O C01L H01K 108.9 . . ?
H8BA C01M HM 107.6 . . ?
C025 C01M H8BA 108.7 . . ?
C025 C01M HM 108.7 . . ?
C026 C01M H8BA 108.7 . . ?
C026 C01M HM 108.7 . . ?
C026 C01M C025 114.1(2) . . ?
C010 C01N H4BA 109.0 . . ?
C010 C01N HN 109.0 . . ?
C010 C01N C01X 113.1(2) . . ?
H4BA C01N HN 107.8 . . ?
C01X C01N H4BA 109.0 . . ?
C01X C01N HN 109.0 . . ?
C00T C01O H01L 108.9 . . ?
C00T C01O H01M 108.9 . . ?
C01L C01O C00T 113.5(2) . . ?
C01L C01O H01L 108.9 . . ?
C01L C01O H01M 108.9 . . ?
H01L C01O H01M 107.7 . . ?
N00D C01P C01K 120.2(3) . . ?
N00D C01P H5BA 119.9 . . ?
C01K C01P H5BA 119.9 . . ?
C016 C01Q H2AA 108.8 . . ?
C016 C01Q HO 108.8 . . ?
C01G C01Q C016 113.6(2) . . ?
C01G C01Q H2AA 108.8 . . ?
C01G C01Q HO 108.8 . . ?
H2AA C01Q HO 107.7 . . ?
H9BA C01R HP 107.6 . . ?
C024 C01R H9BA 108.7 . . ?
C024 C01R HP 108.7 . . ?
C024 C01R C025 114.0(3) . . ?
C025 C01R H9BA 108.7 . . ?
C025 C01R HP 108.7 . . ?
C01E C01S H6BA 108.9 . . ?
C01E C01S HQ 108.9 . . ?
C01E C01S C029 113.2(2) . . ?
H6BA C01S HQ 107.7 . . ?
C029 C01S H6BA 108.9 . . ?
C029 C01S HQ 108.9 . . ?
C00J C01T H01N 108.9 . . ?
C00J C01T H01O 108.9 . . ?
C011 C01T C00J 113.6(2) . . ?
C011 C01T H01N 108.9 . . ?
C011 C01T H01O 108.9 . . ?
H01N C01T H01O 107.7 . . ?
C00T C01U H01P 108.8 . . ?
C00T C01U H01Q 108.8 . . ?
C019 C01U C00T 113.7(2) . . ?
C019 C01U H01P 108.8 . . ?
C019 C01U H01Q 108.8 . . ?
H01P C01U H01Q 107.7 . . ?
C00P C01V C01B 119.6(3) . . ?
C00P C01V H01V 120.2 . . ?
C01B C01V H01V 120.2 . . ?
C00F C01W H3AA 108.9 . . ?
C00F C01W HR 108.9 . . ?
C01G C01W C00F 113.4(2) . . ?
C01G C01W H3AA 108.9 . . ?
C01G C01W HR 108.9 . . ?
H3AA C01W HR 107.7 . . ?
C01N C01X H7BA 108.9 . . ?
C01N C01X HS 108.9 . . ?
H7BA C01X HS 107.7 . . ?
C027 C01X C01N 113.4(2) . . ?
C027 C01X H7BA 108.9 . . ?
C027 C01X HS 108.9 . . ?
H0CA C01Y HT 107.6 . . ?
C021 C01Y H0CA 108.7 . . ?
C021 C01Y HT 108.7 . . ?
C024 C01Y H0CA 108.7 . . ?
C024 C01Y HT 108.7 . . ?
C024 C01Y C021 114.0(3) . . ?
H1CA C01Z HU 107.6 . . ?
C021 C01Z H1CA 108.7 . . ?
C021 C01Z HU 108.7 . . ?
C021 C01Z C02H 114.3(3) . . ?
C02H C01Z H1CA 108.7 . . ?
C02H C01Z HU 108.7 . . ?
H02D C020 H02E 107.7 . . ?
C023 C020 H02D 108.9 . . ?
C023 C020 H02E 108.9 . . ?
C023 C020 C02C 113.5(3) . . ?
C02C C020 H02D 108.9 . . ?
C02C C020 H02E 108.9 . . ?
C01Y C021 H02X 108.9 . . ?
C01Y C021 H02Y 108.9 . . ?
C01Z C021 C01Y 113.6(2) . . ?
C01Z C021 H02X 108.9 . . ?
C01Z C021 H02Y 108.9 . . ?
H02X C021 H02Y 107.7 . . ?
H02Z C022 HV 107.7 . . ?
C026 C022 H02Z 108.8 . . ?
C026 C022 HV 108.8 . . ?
C026 C022 C02I 113.9(2) . . ?
C02I C022 H02Z 108.8 . . ?
C02I C022 HV 108.8 . . ?
C00Q C023 H02F 108.7 . . ?
C00Q C023 H02G 108.7 . . ?
C020 C023 C00Q 114.2(3) . . ?
C020 C023 H02F 108.7 . . ?
C020 C023 H02G 108.7 . . ?
H02F C023 H02G 107.6 . . ?
C01R C024 C01Y 113.6(2) . . ?
C01R C024 H02 108.8 . . ?
C01R C024 HW 108.8 . . ?
C01Y C024 H02 108.8 . . ?
C01Y C024 HW 108.8 . . ?
H02 C024 HW 107.7 . . ?
C01M C025 H2CA 108.9 . . ?
C01M C025 HX 108.9 . . ?
C01R C025 C01M 113.5(2) . . ?
C01R C025 H2CA 108.9 . . ?
C01R C025 HX 108.9 . . ?
H2CA C025 HX 107.7 . . ?
C01M C026 H3CA 108.9 . . ?
C01M C026 HY 108.9 . . ?
C022 C026 C01M 113.3(2) . . ?
C022 C026 H3CA 108.9 . . ?
C022 C026 HY 108.9 . . ?
H3CA C026 HY 107.7 . . ?
C01E C027 H02M 108.9 . . ?
C01E C027 H02N 108.9 . . ?
C01X C027 C01E 113.5(2) . . ?
C01X C027 H02M 108.9 . . ?
C01X C027 H02N 108.9 . . ?
H02M C027 H02N 107.7 . . ?
C010 C028 H02O 108.8 . . ?
C010 C028 H02P 108.8 . . ?
C010 C028 C02J 114.0(3) . . ?
H02O C028 H02P 107.7 . . ?
C02J C028 H02O 108.8 . . ?
C02J C028 H02P 108.8 . . ?
C01D C029 H02Q 108.7 . . ?
C01D C029 H02R 108.7 . . ?
C01S C029 C01D 114.2(2) . . ?
C01S C029 H02Q 108.7 . . ?
C01S C029 H02R 108.7 . . ?
H02Q C029 H02R 107.6 . . ?
H4CA C02A HZ 107.6 . . ?
C02E C02A H4CA 108.6 . . ?
C02E C02A HZ 108.6 . . ?
C02E C02A C02I 114.6(3) . . ?
C02I C02A H4CA 108.6 . . ?
C02I C02A HZ 108.6 . . ?
C02D C02B H5CA 120.3 . . ?
C02F C02B H5CA 120.3 . . ?
C02F C02B C02D 119.4(3) . . ?
C020 C02C H02H 108.9 . . ?
C020 C02C H02I 108.9 . . ?
C020 C02C C02N 113.5(3) . . ?
H02H C02C H02I 107.7 . . ?
C02N C02C H02H 108.9 . . ?
C02N C02C H02I 108.9 . . ?
N00E C02D C02B 120.6(3) . . ?
N00E C02D H6CA 119.7 . . ?
C02B C02D H6CA 119.7 . . ?
C02A C02E H7CA 109.2 . . ?
C02A C02E H6DA 109.2 . . ?
H7CA C02E H6DA 107.9 . . ?
C02M C02E C02A 112.2(3) . . ?
C02M C02E H7CA 109.2 . . ?
C02M C02E H6DA 109.2 . . ?
C02B C02F H8CA 120.3 . . ?
C02B C02F C02L 119.3(3) . . ?
C02L C02F H8CA 120.3 . . ?
H9CA C02G H7DA 107.6 . . ?
C02H C02G H9CA 108.7 . . ?
C02H C02G H7DA 108.7 . . ?
C02H C02G C02Q 114.1(3) . . ?
C02Q C02G H9CA 108.7 . . ?
C02Q C02G H7DA 108.7 . . ?
C01Z C02H H0DA 108.8 . . ?
C01Z C02H H8DA 108.8 . . ?
C02G C02H C01Z 113.6(3) . . ?
C02G C02H H0DA 108.8 . . ?
C02G C02H H8DA 108.8 . . ?
H0DA C02H H8DA 107.7 . . ?
C022 C02I C02A 112.0(3) . . ?
C022 C02I H1DA 109.2 . . ?
C022 C02I H9DA 109.2 . . ?
C02A C02I H1DA 109.2 . . ?
C02A C02I H9DA 109.2 . . ?
H1DA C02I H9DA 107.9 . . ?
C028 C02J H02S 109.2 . . ?
C028 C02J H02T 109.2 . . ?
C028 C02J C02P 112.2(3) . . ?
H02S C02J H02T 107.9 . . ?
C02P C02J H02S 109.2 . . ?
C02P C02J H02T 109.2 . . ?
N00E C02K H2DA 119.6 . . ?
N00E C02K C02L 120.8(3) . . ?
C02L C02K H2DA 119.6 . . ?
C02F C02L H3DA 120.3 . . ?
C02K C02L C02F 119.4(3) . . ?
C02K C02L H3DA 120.3 . . ?
N00E C02M C02E 111.0(3) . . ?
N00E C02M H4DA 109.4 . . ?
N00E C02M H0EA 109.4 . . ?
C02E C02M H4DA 109.4 . . ?
C02E C02M H0EA 109.4 . . ?
H4DA C02M H0EA 108.0 . . ?
C02C C02N H02J 109.5 . . ?
C02C C02N H02K 109.5 . . ?
C02C C02N H02L 109.5 . . ?
H02J C02N H02K 109.5 . . ?
H02J C02N H02L 109.5 . . ?
H02K C02N H02L 109.5 . . ?
C01L C02O H02A 109.5 . . ?
C01L C02O H02B 109.5 . . ?
C01L C02O H02C 109.5 . . ?
H02A C02O H02B 109.5 . . ?
H02A C02O H02C 109.5 . . ?
H02B C02O H02C 109.5 . . ?
C02J C02P H02U 109.5 . . ?
C02J C02P H02V 109.5 . . ?
C02J C02P H02W 109.5 . . ?
H02U C02P H02V 109.5 . . ?
H02U C02P H02W 109.5 . . ?
H02V C02P H02W 109.5 . . ?
C02G C02Q H5DA 109.5 . . ?
C02G C02Q H1EA 109.5 . . ?
C02G C02Q H2EA 109.5 . . ?
H5DA C02Q H1EA 109.5 . . ?
H5DA C02Q H2EA 109.5 . . ?
H1EA C02Q H2EA 109.5 . . ?

loop_
_geom_bond_atom_site_label_1
_geom_bond_atom_site_label_2
_geom_bond_distance
_geom_bond_site_symmetry_2
_geom_bond_publ_flag
Zn01 Cl03 2.2681(8) . ?
Zn01 Cl06 2.2680(8) . ?
Zn01 Cl08 2.2685(8) . ?
Zn01 Cl09 2.2876(8) . ?
Zn02 Cl04 2.2772(8) . ?
Zn02 Cl05 2.2957(8) . ?
Zn02 Cl07 2.2751(9) . ?
Zn02 Cl0A 2.2679(9) . ?
N00B C00O 1.353(4) . ?
N00B C00Z 1.487(4) . ?
N00B C012 1.350(4) . ?
N00C C00I 1.350(4) . ?
N00C C00N 1.349(4) . ?
N00C C01J 1.483(4) . ?
N00D C00H 1.349(4) . ?
N00D C00Y 1.490(3) . ?
N00D C01P 1.346(4) . ?
N00E C02D 1.353(4) . ?
N00E C02K 1.342(4) . ?
N00E C02M 1.485(4) . ?
C00F H00Q 0.9900 . ?
C00F H00R 0.9900 . ?
C00F C00Q 1.529(4) . ?
C00F C01W 1.526(4) . ?
C00G H00A 0.9900 . ?
C00G H00B 0.9900 . ?
C00G C00L 1.527(4) . ?
C00G C011 1.525(4) . ?
C00H H00Z 0.9500 . ?
C00H C00M 1.378(4) . ?
C00I H00S 0.9500 . ?
C00I C00R 1.371(4) . ?
C00J H00C 0.9900 . ?
C00J H00D 0.9900 . ?
C00J C00V 1.523(4) . ?
C00J C01T 1.526(4) . ?
C00K H00T 0.9500 . ?
C00K C00R 1.388(4) . ?
C00K C01C 1.384(4) . ?
C00L H00E 0.9900 . ?
C00L H00F 0.9900 . ?
C00L C00Z 1.522(4) . ?
C00M H00 0.9500 . ?
C00M C01H 1.385(4) . ?
C00N H00U 0.9500 . ?
C00N C01C 1.377(4) . ?
C00O H00O 0.9500 . ?
C00O C00P 1.384(4) . ?
C00P H00P 0.9500 . ?
C00P C01V 1.383(5) . ?
C00Q H00V 0.9900 . ?
C00Q H00W 0.9900 . ?
C00Q C023 1.525(4) . ?
C00R H00X 0.9500 . ?
C00S H00Y 0.9900 . ?
C00S H 0.9900 . ?
C00S C013 1.523(4) . ?
C00S C018 1.521(4) . ?
C00T H00G 0.9900 . ?
C00T H00H 0.9900 . ?
C00T C01O 1.523(4) . ?
C00T C01U 1.526(4) . ?
C00U H4AA 0.9900 . ?
C00U HA 0.9900 . ?
C00U C015 1.530(4) . ?
C00U C01A 1.520(4) . ?
C00V H00I 0.9900 . ?
C00V H00J 0.9900 . ?
C00V C014 1.527(4) . ?
C00W H00K 0.9900 . ?
C00W H00L 0.9900 . ?
C00W C014 1.523(4) . ?
C00W C017 1.522(4) . ?
C00X H5AA 0.9900 . ?
C00X HB 0.9900 . ?
C00X C01A 1.529(4) . ?
C00X C01D 1.529(4) . ?
C00Y H6AA 0.9900 . ?
C00Y HC 0.9900 . ?
C00Y C015 1.525(4) . ?
C00Z H00M 0.9900 . ?
C00Z H00N 0.9900 . ?
C010 H7AA 0.9900 . ?
C010 HD 0.9900 . ?
C010 C01N 1.521(4) . ?
C010 C028 1.521(4) . ?
C011 H01A 0.9900 . ?
C011 H01B 0.9900 . ?
C011 C01T 1.525(4) . ?
C012 H012 0.9500 . ?
C012 C01B 1.371(4) . ?
C013 H01R 0.9900 . ?
C013 H01S 0.9900 . ?
C013 C01F 1.526(4) . ?
C014 H01C 0.9900 . ?
C014 H01D 0.9900 . ?
C015 H8AA 0.9900 . ?
C015 HE 0.9900 . ?
C016 H01T 0.9900 . ?
C016 H01U 0.9900 . ?
C016 C01F 1.526(4) . ?
C016 C01Q 1.529(4) . ?
C017 H01E 0.9900 . ?
C017 H01F 0.9900 . ?
C017 C019 1.530(4) . ?
C018 H01W 0.9900 . ?
C018 H01X 0.9900 . ?
C018 C01I 1.524(4) . ?
C019 H01G 0.9900 . ?
C019 H01H 0.9900 . ?
C019 C01U 1.521(4) . ?
C01A H9AA 0.9900 . ?
C01A HF 0.9900 . ?
C01B H01I 0.9500 . ?
C01B C01V 1.387(4) . ?
C01C H01Y 0.9500 . ?
C01D H0BA 0.9900 . ?
C01D HG 0.9900 . ?
C01D C029 1.524(4) . ?
C01E H1BA 0.9900 . ?
C01E HH 0.9900 . ?
C01E C01S 1.519(4) . ?
C01E C027 1.529(4) . ?
C01F H01Z 0.9900 . ?
C01F HI 0.9900 . ?
C01G H01 0.9900 . ?
C01G HJ 0.9900 . ?
C01G C01Q 1.526(4) . ?
C01G C01W 1.519(4) . ?
C01H H2BA 0.9500 . ?
C01H C01K 1.381(4) . ?
C01I H0AA 0.9900 . ?
C01I HK 0.9900 . ?
C01I C01J 1.524(4) . ?
C01J H1AA 0.9900 . ?
C01J HL 0.9900 . ?
C01K H3BA 0.9500 . ?
C01K C01P 1.382(4) . ?
C01L H01J 0.9900 . ?
C01L H01K 0.9900 . ?
C01L C01O 1.521(4) . ?
C01L C02O 1.531(4) . ?
C01M H8BA 0.9900 . ?
C01M HM 0.9900 . ?
C01M C025 1.527(4) . ?
C01M C026 1.523(4) . ?
C01N H4BA 0.9900 . ?
C01N HN 0.9900 . ?
C01N C01X 1.530(4) . ?
C01O H01L 0.9900 . ?
C01O H01M 0.9900 . ?
C01P H5BA 0.9500 . ?
C01Q H2AA 0.9900 . ?
C01Q HO 0.9900 . ?
C01R H9BA 0.9900 . ?
C01R HP 0.9900 . ?
C01R C024 1.519(4) . ?
C01R C025 1.521(4) . ?
C01S H6BA 0.9900 . ?
C01S HQ 0.9900 . ?
C01S C029 1.523(4) . ?
C01T H01N 0.9900 . ?
C01T H01O 0.9900 . ?
C01U H01P 0.9900 . ?
C01U H01Q 0.9900 . ?
C01V H01V 0.9500 . ?
C01W H3AA 0.9900 . ?
C01W HR 0.9900 . ?
C01X H7BA 0.9900 . ?
C01X HS 0.9900 . ?
C01X C027 1.522(4) . ?
C01Y H0CA 0.9900 . ?
C01Y HT 0.9900 . ?
C01Y C021 1.524(4) . ?
C01Y C024 1.522(4) . ?
C01Z H1CA 0.9900 . ?
C01Z HU 0.9900 . ?
C01Z C021 1.521(4) . ?
C01Z C02H 1.522(4) . ?
C020 H02D 0.9900 . ?
C020 H02E 0.9900 . ?
C020 C023 1.520(4) . ?
C020 C02C 1.523(4) . ?
C021 H02X 0.9900 . ?
C021 H02Y 0.9900 . ?
C022 H02Z 0.9900 . ?
C022 HV 0.9900 . ?
C022 C026 1.520(4) . ?
C022 C02I 1.532(4) . ?
C023 H02F 0.9900 . ?
C023 H02G 0.9900 . ?
C024 H02 0.9900 . ?
C024 HW 0.9900 . ?
C025 H2CA 0.9900 . ?
C025 HX 0.9900 . ?
C026 H3CA 0.9900 . ?
C026 HY 0.9900 . ?
C027 H02M 0.9900 . ?
C027 H02N 0.9900 . ?
C028 H02O 0.9900 . ?
C028 H02P 0.9900 . ?
C028 C02J 1.523(4) . ?
C029 H02Q 0.9900 . ?
C029 H02R 0.9900 . ?
C02A H4CA 0.9900 . ?
C02A HZ 0.9900 . ?
C02A C02E 1.536(4) . ?
C02A C02I 1.537(4) . ?
C02B H5CA 0.9500 . ?
C02B C02D 1.375(4) . ?
C02B C02F 1.375(5) . ?
C02C H02H 0.9900 . ?
C02C H02I 0.9900 . ?
C02C C02N 1.525(4) . ?
C02D H6CA 0.9500 . ?
C02E H7CA 0.9900 . ?
C02E H6DA 0.9900 . ?
C02E C02M 1.524(4) . ?
C02F H8CA 0.9500 . ?
C02F C02L 1.387(5) . ?
C02G H9CA 0.9900 . ?
C02G H7DA 0.9900 . ?
C02G C02H 1.514(5) . ?
C02G C02Q 1.523(4) . ?
C02H H0DA 0.9900 . ?
C02H H8DA 0.9900 . ?
C02I H1DA 0.9900 . ?
C02I H9DA 0.9900 . ?
C02J H02S 0.9900 . ?
C02J H02T 0.9900 . ?
C02J C02P 1.527(5) . ?
C02K H2DA 0.9500 . ?
C02K C02L 1.370(5) . ?
C02L H3DA 0.9500 . ?
C02M H4DA 0.9900 . ?
C02M H0EA 0.9900 . ?
C02N H02J 0.9800 . ?
C02N H02K 0.9800 . ?
C02N H02L 0.9800 . ?
C02O H02A 0.9800 . ?
C02O H02B 0.9800 . ?
C02O H02C 0.9800 . ?
C02P H02U 0.9800 . ?
C02P H02V 0.9800 . ?
C02P H02W 0.9800 . ?
C02Q H5DA 0.9800 . ?
C02Q H1EA 0.9800 . ?
C02Q H2EA 0.9800 . ?

loop_
_geom_torsion_atom_site_label_1
_geom_torsion_atom_site_label_2
_geom_torsion_atom_site_label_3
_geom_torsion_atom_site_label_4
_geom_torsion
_geom_torsion_site_symmetry_1
_geom_torsion_site_symmetry_2
_geom_torsion_site_symmetry_3
_geom_torsion_site_symmetry_4
_geom_torsion_publ_flag
N00B C00O C00P C01V 1.0(4) . . . . ?
N00B C012 C01B C01V 1.5(5) . . . . ?
N00C C00I C00R C00K -0.8(4) . . . . ?
N00C C00N C01C C00K 0.0(4) . . . . ?
N00D C00H C00M C01H -0.1(5) . . . . ?
N00D C00Y C015 C00U 170.3(2) . . . . ?
N00E C02K C02L C02F 0.3(5) . . . . ?
C00F C00Q C023 C020 -177.1(3) . . . . ?
C00G C00L C00Z N00B 176.6(2) . . . . ?
C00G C011 C01T C00J -175.9(2) . . . . ?
C00H N00D C00Y C015 97.9(3) . . . . ?
C00H N00D C01P C01K -0.4(4) . . . . ?
C00H C00M C01H C01K -0.7(5) . . . . ?
C00I N00C C00N C01C -0.4(4) . . . . ?
C00I N00C C01J C01I 86.9(3) . . . . ?
C00J C00V C014 C00W 178.5(3) . . . . ?
C00L C00G C011 C01T 172.0(2) . . . . ?
C00M C01H C01K C01P 1.0(5) . . . . ?
C00N N00C C00I C00R 0.8(4) . . . . ?
C00N N00C C01J C01I -91.9(3) . . . . ?
C00O N00B C00Z C00L 90.9(3) . . . . ?
C00O N00B C012 C01B 0.2(4) . . . . ?
C00O C00P C01V C01B 0.7(4) . . . . ?
C00Q C00F C01W C01G -178.1(2) . . . . ?
C00R C00K C01C C00N 0.0(4) . . . . ?
C00S C013 C01F C016 177.8(3) . . . . ?
C00S C018 C01I C01J 179.4(3) . . . . ?
C00V C00J C01T C011 174.2(3) . . . . ?
C00W C017 C019 C01U -179.8(3) . . . . ?
C00X C01D C029 C01S 176.4(3) . . . . ?
C00Y N00D C00H C00M -178.9(3) . . . . ?
C00Y N00D C01P C01K 179.2(3) . . . . ?
C00Z N00B C00O C00P -179.5(3) . . . . ?
C00Z N00B C012 C01B 178.2(3) . . . . ?
C010 C01N C01X C027 179.1(3) . . . . ?
C010 C028 C02J C02P -176.5(3) . . . . ?
C011 C00G C00L C00Z -174.5(2) . . . . ?
C012 N00B C00O C00P -1.5(4) . . . . ?
C012 N00B C00Z C00L -87.1(3) . . . . ?
C012 C01B C01V C00P -1.9(5) . . . . ?
C013 C00S C018 C01I 174.5(3) . . . . ?
C014 C00W C017 C019 179.2(2) . . . . ?
C015 C00U C01A C00X 178.3(3) . . . . ?
C017 C00W C014 C00V -179.9(3) . . . . ?
C017 C019 C01U C00T 178.5(2) . . . . ?
C018 C00S C013 C01F -179.6(3) . . . . ?
C018 C01I C01J N00C 177.9(2) . . . . ?
C01A C00U C015 C00Y 178.6(3) . . . . ?
C01A C00X C01D C029 -178.8(3) . . . . ?
C01C C00K C00R C00I 0.4(4) . . . . ?
C01D C00X C01A C00U 174.8(3) . . . . ?
C01E C01S C029 C01D -178.7(2) . . . . ?
C01F C016 C01Q C01G 179.6(2) . . . . ?
C01H C01K C01P N00D -0.4(5) . . . . ?
C01J N00C C00I C00R -178.0(3) . . . . ?
C01J N00C C00N C01C 178.4(3) . . . . ?
C01N C010 C028 C02J 178.2(3) . . . . ?
C01N C01X C027 C01E 179.5(3) . . . . ?
C01O C00T C01U C019 -179.7(3) . . . . ?
C01P N00D C00H C00M 0.7(4) . . . . ?
C01P N00D C00Y C015 -81.7(3) . . . . ?
C01Q C016 C01F C013 -179.0(2) . . . . ?
C01Q C01G C01W C00F 179.4(2) . . . . ?
C01S C01E C027 C01X -179.9(2) . . . . ?
C01T C00J C00V C014 -179.2(3) . . . . ?
C01U C00T C01O C01L 178.3(3) . . . . ?
C01W C00F C00Q C023 179.3(3) . . . . ?
C01W C01G C01Q C016 -179.1(2) . . . . ?
C021 C01Y C024 C01R 178.9(3) . . . . ?
C021 C01Z C02H C02G -179.6(3) . . . . ?
C023 C020 C02C C02N -176.0(3) . . . . ?
C024 C01R C025 C01M 178.0(3) . . . . ?
C024 C01Y C021 C01Z 180.0(3) . . . . ?
C025 C01M C026 C022 177.0(3) . . . . ?
C025 C01R C024 C01Y -178.8(3) . . . . ?
C026 C01M C025 C01R -179.8(3) . . . . ?
C026 C022 C02I C02A 174.6(3) . . . . ?
C027 C01E C01S C029 179.1(2) . . . . ?
C028 C010 C01N C01X -177.5(3) . . . . ?
C02A C02E C02M N00E 174.8(3) . . . . ?
C02B C02F C02L C02K -0.6(5) . . . . ?
C02C C020 C023 C00Q 178.5(3) . . . . ?
C02D N00E C02K C02L -0.3(5) . . . . ?
C02D N00E C02M C02E -104.1(3) . . . . ?
C02D C02B C02F C02L 0.9(5) . . . . ?
C02E C02A C02I C022 -176.4(3) . . . . ?
C02F C02B C02D N00E -0.9(5) . . . . ?
C02H C01Z C021 C01Y 179.3(3) . . . . ?
C02I C022 C026 C01M -179.3(3) . . . . ?
C02I C02A C02E C02M -79.0(3) . . . . ?
C02K N00E C02D C02B 0.6(5) . . . . ?
C02K N00E C02M C02E 73.9(4) . . . . ?
C02M N00E C02D C02B 178.6(3) . . . . ?
C02M N00E C02K C02L -178.3(3) . . . . ?
C02O C01L C01O C00T 179.1(3) . . . . ?
C02Q C02G C02H C01Z 179.8(3) . . . . ?
